data_7720055
loop_
_publ_author_name
'Lv, Yun'
'Wang, Yanhong'
'Shi, Nian'
'Huang, Keke'
'Tang, Jinkui'
'Lu, Hongcheng'

_publ_section_title
;
 Ba<sub>3</sub>BiPbREO(BO<sub>3</sub>)<sub>4</sub> (RE = Pr, Nd, Gd, and
 Dy): two-dimensional rare-earth antiferromagnets with a
 geometrically-perfect triangular lattice directed by a triangular
 BO<sub>3</sub> unit.
;
_journal_issue 9
_journal_name_full 'Dalton transactions (Cambridge, England : 2003)'
_journal_page_first 3786
_journal_page_last 3794
_journal_paper_doi 10.1039/d5dt03066h
_journal_volume 55
_journal_year 2026
_chemical_formula_moiety 'Ba3 Bi Pb Nd O13 B4'
_chemical_formula_sum 'B4 Ba3 Bi Nd O13 Pb'
_chemical_formula_weight 1223.68
_space_group_IT_number 194
_space_group_name_Hall '-P 6c 2c'
_space_group_name_H-M_alt 'P 63/m m c'
_symmetry_cell_setting hexagonal
_symmetry_space_group_name_Hall '-P 6c 2c'
_symmetry_space_group_name_H-M 'P 63/m m c'
_audit_update_record
;
2025-06-20 deposited with the CCDC.	2026-01-23 downloaded from the CCDC.
;
_cell_angle_alpha 90.0000
_cell_angle_beta 90.0000
_cell_angle_gamma 120.000
_cell_formula_units_Z 2
_cell_length_a 5.40402(4)
_cell_length_b 5.40402(4)
_cell_length_c 26.8712(3)
_cell_measurement_temperature 298
_cell_volume 679.597(10)
_computing_structure_refinement FULLPROF
_diffrn_ambient_temperature 298
_diffrn_measurement_device_type SmartLab
_diffrn_radiation_type 'Cu K\a'
_exptl_crystal_density_diffrn 5.980
_pd_instr_location ' ?'
_pd_meas_2theta_range_inc 0.010000
_pd_meas_2theta_range_max 120.00000
_pd_meas_2theta_range_min 5.06000
_pd_meas_number_of_points 11495
_pd_proc_2theta_range_inc 0.010000
_pd_proc_2theta_range_max 120.0018
_pd_proc_2theta_range_min 5.0618
_pd_proc_ls_pref_orient_corr ' ?'
_pd_proc_ls_prof_R_factor 9.5673
_pd_proc_ls_prof_wR_expected 3.9480
_pd_proc_ls_prof_wR_factor 12.7272
_pd_proc_wavelength 1.540560
_pd_spec_mounting ' ?'
_refine_ls_goodness_of_fit_all 3.1
_refine_ls_number_parameters 33
_refine_ls_number_reflns 490
_refine_ls_number_restraints 0
_refine_ls_R_I_factor 16.3053
_cod_data_source_file d5dt03066h2.cif
_cod_data_source_block Ba3BiPbNdO13B4
_cod_depositor_comments
;
The following automatic conversions were performed:

data item '_symmetry_cell_setting' value 'Hexagonal' was changed to
'hexagonal' in accordance with the
/home/data/users/saulius/crontab/automatic-downloads/rss-feeds/RSC/lib/dictionaries/cif_core.dic
dictionary named 'cif_core.dic' version 2.4.2 last updated on
2011-04-26.

Automatic conversion script
Id: cif_fix_values 8170 2020-07-09 18:12:32Z antanas 

 Adding full bibliography for 7720053--7720056.cif.
;
_cod_original_cell_volume 679.596(9)
_cod_original_formula_sum 'Ba3 Bi Pb Nd O13 B4'
_cod_database_code 7720055
_pd_proc_ls_prof_cr_factor 31.6131
_pd_proc_ls_prof_cwr_factor 27.3301
_pd_proc_ls_prof_cwr_expected 8.4778
_pd_proc_ls_prof_chi2 10.3924
_pd_proc_ls_prof_echi2 9.5489

loop_
_symmetry_equiv_pos_as_xyz
x,y,z
x-y,x,z+1/2
-y,x-y,z
-x,-y,z+1/2
-x+y,-x,z
y,-x+y,z+1/2
-y,-x,z
-x,-x+y,z+1/2
-x+y,y,z
y,x,z+1/2
x,x-y,z
x-y,-y,z+1/2
-x,-y,-z
-x+y,-x,-z+1/2
y,-x+y,-z
x,y,-z+1/2
x-y,x,-z
-y,x-y,-z+1/2
y,x,-z
x,x-y,-z+1/2
x-y,-y,-z
-y,-x,-z+1/2
-x,-x+y,-z
-x+y,y,-z+1/2

loop_
_atom_site_label
_atom_site_fract_x
_atom_site_fract_y
_atom_site_fract_z
_atom_site_U_iso_or_equiv
_atom_site_occupancy
_atom_site_adp_type
_atom_site_type_symbol
Nd1 0.00000 0.00000 0.50000 0.05(8) 1.00000 Uiso Nd
Bi1 0.00000 1.00000 0.66860(14) 0.08(8) 0.50000 Uiso Bi
Ba2 0.66670 0.33330 0.75000 0.05(8) 1.00000 Uiso Ba
Ba1 0.66670 0.33330 0.59001(11) 0.06(8) 1.00006 Uiso Ba
O3 0.198(2) 0.396(2) 0.5492(5) 0.08(8) 1.00004 Uiso O
O2 0.4772(9) 0.5228(9) 0.6646(6) 0.04(8) 1.00004 Uiso O
O1 0.00000 1.00000 0.75000 0.06(8) 1.00000 Uiso O
B2 0.33330 0.66670 0.6803(14) 0.02(8) 1.00006 Uiso B
B1 0.33330 0.66670 0.5495(16) 0.02(8) 1.00006 Uiso B
Pb1 0.00000 1.00000 0.66860(14) 0.08(8) 0.50000 Uiso Pb

loop_
_atom_type_symbol
_atom_type_scat_Cromer_Mann_a1
_atom_type_scat_Cromer_Mann_b1
_atom_type_scat_Cromer_Mann_a2
_atom_type_scat_Cromer_Mann_b2
_atom_type_scat_Cromer_Mann_a3
_atom_type_scat_Cromer_Mann_b3
_atom_type_scat_Cromer_Mann_a4
_atom_type_scat_Cromer_Mann_b4
_atom_type_scat_Cromer_Mann_c
_atom_type_scat_dispersion_real
_atom_type_scat_dispersion_imag
_atom_type_scat_source
nd 22.68450 2.66248 19.68470 0.21063 12.77400 15.88500 2.85137 137.90300 1.98486 -3.43100 10.93300 International_Tables_for_Crystallography_Vol.C(1991)_Tables_6.1.1.4_and_6.1.1.5
bi 33.36890 0.70400 12.95100 2.92380 16.58770 8.79370 6.46920 48.00930 13.57820 -4.77600 8.93000 International_Tables_for_Crystallography_Vol.C(1991)_Tables_6.1.1.4_and_6.1.1.5
ba 20.33610 3.21600 19.29700 0.27560 10.88800 20.20730 2.69590 167.20200 2.77310 -1.33400 8.46000 International_Tables_for_Crystallography_Vol.C(1991)_Tables_6.1.1.4_and_6.1.1.5
o 3.04850 13.27710 2.28680 5.70110 1.54630 0.32390 0.86700 32.90890 0.25080 0.04700 0.03200 International_Tables_for_Crystallography_Vol.C(1991)_Tables_6.1.1.4_and_6.1.1.5
b 2.05450 23.21850 1.33260 1.02100 1.09790 60.34980 0.70680 0.14030 -0.19320 0.00800 0.00400 International_Tables_for_Crystallography_Vol.C(1991)_Tables_6.1.1.4_and_6.1.1.5
pb 31.06170 0.69020 13.06370 2.35760 18.44200 8.61800 5.96960 47.25790 13.41180 -4.81800 8.50500 International_Tables_for_Crystallography_Vol.C(1991)_Tables_6.1.1.4_and_6.1.1.5

loop_
_geom_angle_atom_site_label_1
_geom_angle_atom_site_label_2
_geom_angle_atom_site_label_3
_geom_angle
_geom_angle_site_symmetry_1
_geom_angle_site_symmetry_3
_geom_angle_publ_flag
O3 Nd1 O3 89.7(5) 1_555 3_555 ?
O3 Nd1 O3 89.7(7) 1_555 5_555 ?
O3 Nd1 O3 180.0(9) 1_555 13_556 ?
O3 Nd1 O3 90.3(8) 1_555 15_556 ?
O3 Nd1 O3 90.3(8) 1_555 17_556 ?
O3 Nd1 O3 89.7(7) 3_555 5_555 ?
O3 Nd1 O3 90.3(8) 3_555 13_556 ?
O3 Nd1 O3 180.0(9) 3_555 15_556 ?
O3 Nd1 O3 90.3(8) 3_555 17_556 ?
O3 Nd1 O3 90.3(8) 5_555 13_556 ?
O3 Nd1 O3 90.3(8) 5_555 15_556 ?
O3 Nd1 O3 180.0(11) 5_555 17_556 ?
O3 Nd1 O3 89.7(5) 13_556 15_556 ?
O3 Nd1 O3 89.7(7) 13_556 17_556 ?
O3 Nd1 O3 89.7(7) 15_556 17_556 ?
O2 Bi1 O2 169.9(2) 1_455 1_565 ?
O2 Bi1 O2 50.93(19) 1_455 3_565 ?
O2 Bi1 O2 119.8(3) 1_455 3_665 ?
O2 Bi1 O2 69.0(2) 1_455 5_565 ?
O2 Bi1 O2 119.8(2) 1_455 5_575 ?
O2 Bi1 O1 92.3(4) 1_455 1_555 ?
O2 Bi1 O2 119.8(2) 1_565 3_565 ?
O2 Bi1 O2 69.0(2) 1_565 3_665 ?
O2 Bi1 O2 119.8(3) 1_565 5_565 ?
O2 Bi1 O2 50.93(19) 1_565 5_575 ?
O2 Bi1 O1 92.3(4) 1_565 1_555 ?
O2 Bi1 O2 169.9(4) 3_565 3_665 ?
O2 Bi1 O2 119.8(3) 3_565 5_565 ?
O2 Bi1 O2 68.97(20) 3_565 5_575 ?
O2 Bi1 O1 92.3(4) 3_565 1_555 ?
O2 Bi1 O2 50.93(19) 3_665 5_565 ?
O2 Bi1 O2 119.8(3) 3_665 5_575 ?
O2 Bi1 O1 92.3(4) 3_665 1_555 ?
O2 Bi1 O2 169.9(4) 5_565 5_575 ?
O2 Bi1 O1 92.3(4) 5_565 1_555 ?
O2 Bi1 O1 92.3(4) 5_575 1_555 ?
O2 Ba2 O2 64.0(4) 1_555 3_655 ?
O2 Ba2 O2 64.0(4) 1_555 5_665 ?
O2 Ba2 O2 144.4(8) 1_555 14_666 ?
O2 Ba2 O2 104.6(8) 1_555 16_556 ?
O2 Ba2 O2 144.4(8) 1_555 18_656 ?
O2 Ba2 O2 64.0(4) 3_655 5_665 ?
O2 Ba2 O2 144.4(8) 3_655 14_666 ?
O2 Ba2 O2 144.4(8) 3_655 16_556 ?
O2 Ba2 O2 104.6(8) 3_655 18_656 ?
O2 Ba2 O2 104.6(8) 5_665 14_666 ?
O2 Ba2 O2 144.4(8) 5_665 16_556 ?
O2 Ba2 O2 144.4(8) 5_665 18_656 ?
O2 Ba2 O2 64.0(4) 14_666 16_556 ?
O2 Ba2 O2 64.0(4) 14_666 18_656 ?
O2 Ba2 O2 64.0(4) 16_556 18_656 ?
O3 Ba1 O3 134.4(7) 1_555 1_655 ?
O3 Ba1 O3 106.9(7) 1_555 3_655 ?
O3 Ba1 O3 66.4(5) 1_555 5_555 ?
O3 Ba1 O3 106.9(5) 1_555 5_665 ?
O3 Ba1 O2 73.6(6) 1_555 1_555 ?
O3 Ba1 O2 110.3(7) 1_555 3_655 ?
O3 Ba1 O2 140.9(7) 1_555 5_665 ?
O3 Ba1 O3 66.4(4) 1_655 3_655 ?
O3 Ba1 O3 106.9(7) 1_655 3_665 ?
O3 Ba1 O3 106.9(5) 1_655 5_555 ?
O3 Ba1 O2 140.9(7) 1_655 1_555 ?
O3 Ba1 O2 110.3(6) 1_655 3_655 ?
O3 Ba1 O2 73.6(6) 1_655 5_665 ?
O3 Ba1 O3 134.4(7) 3_655 3_665 ?
O3 Ba1 O3 106.9(5) 3_655 5_665 ?
O3 Ba1 O2 140.9(7) 3_655 1_555 ?
O3 Ba1 O2 73.6(6) 3_655 3_655 ?
O3 Ba1 O2 110.3(6) 3_655 5_665 ?
O3 Ba1 O3 106.9(5) 3_665 5_555 ?
O3 Ba1 O3 66.4(5) 3_665 5_665 ?
O3 Ba1 O2 73.6(6) 3_665 1_555 ?
O3 Ba1 O2 140.9(7) 3_665 3_655 ?
O3 Ba1 O2 110.3(7) 3_665 5_665 ?
O3 Ba1 O3 134.4(5) 5_555 5_665 ?
O3 Ba1 O2 110.3(6) 5_555 1_555 ?
O3 Ba1 O2 73.6(6) 5_555 3_655 ?
O3 Ba1 O2 140.9(6) 5_555 5_665 ?
O3 Ba1 O2 110.3(6) 5_665 1_555 ?
O3 Ba1 O2 140.9(6) 5_665 3_655 ?
O3 Ba1 O2 73.6(6) 5_665 5_665 ?
O2 Ba1 O2 70.0(4) 1_555 3_655 ?
O2 Ba1 O2 70.0(4) 1_555 5_665 ?
O2 Ba1 O2 70.0(4) 3_655 5_665 ?
Nd1 O3 Ba1 97.8(4) 1_555 1_455 ?
Nd1 O3 Ba1 97.8(4) 1_555 1_555 ?
Nd1 O3 O3 134.8(6) 1_555 3_665 ?
Nd1 O3 O3 134.8(7) 1_555 5_565 ?
Nd1 O3 B1 144.9(12) 1_555 1_555 ?
Ba1 O3 Ba1 134.4(3) 1_455 1_555 ?
Ba1 O3 O3 123.2(5) 1_455 3_665 ?
Ba1 O3 O3 68.0(6) 1_455 5_565 ?
Ba1 O3 B1 95.6(9) 1_455 1_555 ?
Ba1 O3 O3 68.0(5) 1_555 3_665 ?
Ba1 O3 O3 123.2(7) 1_555 5_565 ?
Ba1 O3 B1 95.6(9) 1_555 1_555 ?
O3 O3 O3 60.0(7) 3_665 5_565 ?
Bi1 O2 Bi1 169.89(11) 1_545 1_655 ?
Bi1 O2 Ba2 85.4(3) 1_545 1_555 ?
Bi1 O2 Ba1 88.7(3) 1_545 1_555 ?
Bi1 O2 O2 124.5(3) 1_545 3_665 ?
Bi1 O2 O2 64.5(2) 1_545 5_565 ?
Bi1 O2 B2 93.6(6) 1_545 1_555 ?
Bi1 O2 Pb1 169.89(11) 1_545 1_655 ?
Bi1 O2 Ba2 85.4(3) 1_655 1_555 ?
Bi1 O2 Ba1 88.7(3) 1_655 1_555 ?
Bi1 O2 O2 64.5(2) 1_655 3_665 ?
Bi1 O2 O2 124.5(3) 1_655 5_565 ?
Bi1 O2 B2 93.6(6) 1_655 1_555 ?
Bi1 O2 Pb1 169.89(11) 1_655 1_545 ?
Ba2 O2 Ba1 100.8(4) 1_555 1_555 ?
Ba2 O2 O2 122.0(5) 1_555 3_665 ?
Ba2 O2 O2 122.0(5) 1_555 5_565 ?
Ba2 O2 B2 110.3(12) 1_555 1_555 ?
Ba2 O2 Pb1 85.4(3) 1_555 1_545 ?
Ba2 O2 Pb1 85.4(3) 1_555 1_655 ?
Ba1 O2 O2 125.0(5) 1_555 3_665 ?
Ba1 O2 O2 125.0(5) 1_555 5_565 ?
Ba1 O2 B2 148.9(15) 1_555 1_555 ?
Ba1 O2 Pb1 88.7(3) 1_555 1_545 ?
Ba1 O2 Pb1 88.7(3) 1_555 1_655 ?
O2 O2 O2 60.0(3) 3_665 5_565 ?
O2 O2 Pb1 124.5(3) 3_665 1_545 ?
O2 O2 Pb1 64.5(2) 3_665 1_655 ?
O2 O2 Pb1 64.5(2) 5_565 1_545 ?
O2 O2 Pb1 124.5(3) 5_565 1_655 ?
B2 O2 Pb1 93.6(6) 1_555 1_545 ?
B2 O2 Pb1 93.6(6) 1_555 1_655 ?
Pb1 O2 Pb1 169.89(11) 1_545 1_655 ?
Bi1 O1 Bi1 180.0(3) 1_555 14_466 ?
Bi1 O1 Pb1 180.0(3) 1_555 14_466 ?
Bi1 O1 Pb1 180.0(3) 14_466 1_555 ?
Pb1 O1 Pb1 180.0(3) 1_555 14_466 ?
O2 B2 O2 111.5(9) 1_555 3_665 ?
O2 B2 O2 111.5(9) 1_555 5_565 ?
O2 B2 O2 111.5(8) 3_665 5_565 ?
O3 B1 O3 120.0(10) 1_555 3_665 ?
O3 B1 O3 120.0(15) 1_555 5_565 ?
O3 B1 O3 120.0(15) 3_665 5_565 ?
O2 Pb1 O2 169.9(2) 1_455 1_565 ?
O2 Pb1 O2 50.93(19) 1_455 3_565 ?
O2 Pb1 O2 119.8(3) 1_455 3_665 ?
O2 Pb1 O2 69.0(2) 1_455 5_565 ?
O2 Pb1 O2 119.8(2) 1_455 5_575 ?
O2 Pb1 O1 92.3(4) 1_455 1_555 ?
O2 Pb1 O2 119.8(2) 1_565 3_565 ?
O2 Pb1 O2 69.0(2) 1_565 3_665 ?
O2 Pb1 O2 119.8(3) 1_565 5_565 ?
O2 Pb1 O2 50.93(19) 1_565 5_575 ?
O2 Pb1 O1 92.3(4) 1_565 1_555 ?
O2 Pb1 O2 169.9(4) 3_565 3_665 ?
O2 Pb1 O2 119.8(3) 3_565 5_565 ?
O2 Pb1 O2 68.97(20) 3_565 5_575 ?
O2 Pb1 O1 92.3(4) 3_565 1_555 ?
O2 Pb1 O2 50.93(19) 3_665 5_565 ?
O2 Pb1 O2 119.8(3) 3_665 5_575 ?
O2 Pb1 O1 92.3(4) 3_665 1_555 ?
O2 Pb1 O2 169.9(4) 5_565 5_575 ?
O2 Pb1 O1 92.3(4) 5_565 1_555 ?
O2 Pb1 O1 92.3(4) 5_575 1_555 ?

loop_
_geom_bond_atom_site_label_1
_geom_bond_atom_site_label_2
_geom_bond_distance
_geom_bond_site_symmetry_2
_geom_bond_publ_flag
Nd1 O3 2.277(11) 1_555 ?
Nd1 O3 2.277(11) 3_555 ?
Nd1 O3 2.277(13) 5_555 ?
Nd1 O3 2.277(11) 13_556 ?
Nd1 O3 2.277(11) 15_556 ?
Nd1 O3 2.277(13) 17_556 ?
Bi1 O2 2.713(4) 1_455 ?
Bi1 O2 2.713(4) 1_565 ?
Bi1 O2 2.713(5) 3_565 ?
Bi1 O2 2.713(6) 3_665 ?
Bi1 O2 2.713(6) 5_565 ?
Bi1 O2 2.713(5) 5_575 ?
Bi1 O1 2.187(4) 1_555 ?
Ba2 O2 2.900(13) 1_555 ?
Ba2 O2 2.900(13) 3_655 ?
Ba2 O2 2.900(13) 5_665 ?
Ba2 O2 2.900(13) 14_666 ?
Ba2 O2 2.900(13) 16_556 ?
Ba2 O2 2.900(13) 18_656 ?
Ba1 O3 2.931(13) 1_555 ?
Ba1 O3 2.931(12) 1_655 ?
Ba1 O3 2.931(12) 3_655 ?
Ba1 O3 2.931(13) 3_665 ?
Ba1 O3 2.931(9) 5_555 ?
Ba1 O3 2.931(9) 5_665 ?
Ba1 O2 2.676(13) 1_555 ?
Ba1 O2 2.676(13) 3_655 ?
Ba1 O2 2.676(13) 5_665 ?
O3 Nd1 2.277(11) 1_555 ?
O3 Ba1 2.931(12) 1_455 ?
O3 Ba1 2.931(13) 1_555 ?
O3 O3 2.194(11) 3_665 ?
O3 O3 2.194(17) 5_565 ?
O3 B1 1.267(9) 1_555 ?
O2 Bi1 2.713(4) 1_545 ?
O2 Bi1 2.713(4) 1_655 ?
O2 Ba2 2.900(13) 1_555 ?
O2 Ba1 2.676(13) 1_555 ?
O2 O2 2.332(8) 3_665 ?
O2 O2 2.332(8) 5_565 ?
O2 B2 1.411(13) 1_555 ?
O2 Pb1 2.713(4) 1_545 ?
O2 Pb1 2.713(4) 1_655 ?
O1 Bi1 2.187(4) 1_555 ?
O1 Bi1 2.187(4) 14_466 ?
O1 Pb1 2.187(4) 1_555 ?
O1 Pb1 2.187(4) 14_466 ?
B2 O2 1.411(13) 1_555 ?
B2 O2 1.411(13) 3_665 ?
B2 O2 1.411(13) 5_565 ?
B1 O3 1.267(9) 1_555 ?
B1 O3 1.267(9) 3_665 ?
B1 O3 1.266(13) 5_565 ?
Pb1 O2 2.713(4) 1_455 ?
Pb1 O2 2.713(4) 1_565 ?
Pb1 O2 2.713(5) 3_565 ?
Pb1 O2 2.713(6) 3_665 ?
Pb1 O2 2.713(6) 5_565 ?
Pb1 O2 2.713(5) 5_575 ?
Pb1 O1 2.187(4) 1_555 ?
